data_7214593
loop_
_publ_author_name
'Wang, Hai-Ning'
'Liu, Fu-Hong'
'Zhu, Yan-Fei'
'Wang, Xin-Long'
'Chen, Zhi-Hui'
'Su, Zhong-Min'

_publ_section_title
;
 Synthesis and property investigation of two hexa-cobalt cluster based
 porous coordination polymers
;
_journal_issue 37
_journal_name_full CrystEngComm
_journal_page_first 7402
_journal_paper_doi 10.1039/c3ce41044g
_journal_volume 15
_journal_year 2013
_chemical_formula_moiety 'C68 H83 Co6 N7 O33'
_chemical_formula_sum 'C68 H83 Co6 N7 O33'
_chemical_formula_weight 1879.99
_chemical_name_systematic
;
 ?
;
_space_group_IT_number 14
_symmetry_cell_setting monoclinic
_symmetry_space_group_name_Hall '-P 2ybc'
_symmetry_space_group_name_H-M 'P 1 21/c 1'
_atom_sites_solution_hydrogens geom
_atom_sites_solution_primary direct
_atom_sites_solution_secondary difmap
_audit_creation_method SHELXL-97
_cell_angle_alpha 90.00
_cell_angle_beta 93.639(5)
_cell_angle_gamma 90.00
_cell_formula_units_Z 4
_cell_length_a 10.825(3)
_cell_length_b 28.608(2)
_cell_length_c 24.3720(12)
_cell_measurement_reflns_used 19194
_cell_measurement_temperature 293(2)
_cell_measurement_theta_max 18.91
_cell_measurement_theta_min 1.42
_cell_volume 7532(2)
_computing_cell_refinement 'SMART (Bruker, 1997)'
_computing_data_collection 'SMART (Bruker, 1997)'
_computing_data_reduction SAINT
_computing_molecular_graphics 'SHELXTL-PLUS (Sheldrick, 1990)'
_computing_publication_material SHELXL-97
_computing_structure_refinement 'SHELXL-97 (Sheldrick, 1997)'
_computing_structure_solution 'SHELXS-97(Sheldrick, 1997)'
_diffrn_ambient_temperature 293(2)
_diffrn_measured_fraction_theta_full 0.967
_diffrn_measured_fraction_theta_max 0.967
_diffrn_measurement_device_type 'Bruker APEX CCD area-detector'
_diffrn_measurement_method '\w scans'
_diffrn_radiation_monochromator graphite
_diffrn_radiation_source 'fine-focus sealed tube'
_diffrn_radiation_type MoK\a
_diffrn_radiation_wavelength 0.71069
_diffrn_reflns_av_R_equivalents 0.0867
_diffrn_reflns_av_sigmaI/netI 0.0796
_diffrn_reflns_limit_h_max 9
_diffrn_reflns_limit_h_min -9
_diffrn_reflns_limit_k_max 23
_diffrn_reflns_limit_k_min -25
_diffrn_reflns_limit_l_max 21
_diffrn_reflns_limit_l_min -21
_diffrn_reflns_number 19194
_diffrn_reflns_theta_full 18.91
_diffrn_reflns_theta_max 18.91
_diffrn_reflns_theta_min 1.42
_exptl_absorpt_coefficient_mu 1.386
_exptl_absorpt_correction_T_max 0.857
_exptl_absorpt_correction_T_min 0.790
_exptl_absorpt_correction_type multi-scan
_exptl_absorpt_process_details 'SADABS(Sheldrick, 1996)'
_exptl_crystal_colour purple
_exptl_crystal_density_diffrn 1.658
_exptl_crystal_density_method 'not measured'
_exptl_crystal_description block
_exptl_crystal_F_000 3864
_exptl_crystal_size_max 0.17
_exptl_crystal_size_mid 0.14
_exptl_crystal_size_min 0.11
_refine_diff_density_max 2.216
_refine_diff_density_min -1.347
_refine_diff_density_rms 0.240
_refine_ls_extinction_method none
_refine_ls_goodness_of_fit_ref 1.142
_refine_ls_hydrogen_treatment mixed
_refine_ls_matrix_type full
_refine_ls_number_parameters 603
_refine_ls_number_reflns 5778
_refine_ls_number_restraints 192
_refine_ls_restrained_S_all 1.130
_refine_ls_R_factor_all 0.1382
_refine_ls_R_factor_gt 0.1243
_refine_ls_shift/su_max 0.016
_refine_ls_shift/su_mean 0.001
_refine_ls_structure_factor_coef Fsqd
_refine_ls_weighting_details 'calc w=1/[\s^2^(Fo^2^)+(0.2700P)^2^+0.0000P] where P=(Fo^2^+2Fc^2^)/3'
_refine_ls_weighting_scheme calc
_refine_ls_wR_factor_gt 0.3321
_refine_ls_wR_factor_ref 0.3492
_reflns_number_gt 4514
_reflns_number_total 5778
_reflns_threshold_expression >2\s(I)
_cod_data_source_file c3ce41044g.txt
_cod_data_source_block 1
_cod_depositor_comments
;
The following automatic conversions were performed:

'_symmetry_cell_setting' value 'Monoclinic' changed to 'monoclinic'
according to
/usr/data/users/saulius/automatic-downloads/retrospective/RSC/lib/dictionaries/cif_core.dic
dictionary named 'cif_core.dic' version 2.4.2 from 2011-04-26.

Automatic conversion script
Id: cif_fix_values 2281 2013-09-26 08:29:07Z andrius 
;
_cod_original_cell_volume 7532.3(19)
_cod_original_sg_symbol_H-M 'P2(1)/c  '
_cod_database_code 7214593

loop_
_symmetry_equiv_pos_as_xyz
'x, y, z'
'-x, y+1/2, -z+1/2'
'-x, -y, -z'
'x, -y-1/2, z-1/2'

loop_
_atom_site_label
_atom_site_type_symbol
_atom_site_fract_x
_atom_site_fract_y
_atom_site_fract_z
_atom_site_U_iso_or_equiv
_atom_site_adp_type
_atom_site_occupancy
_atom_site_symmetry_multiplicity
_atom_site_calc_flag
_atom_site_refinement_flags
C1 C 0.5057(16) 0.1857(6) 0.4071(6) 0.027(4) Uani 1 1 d U
C2 C 0.5422(13) 0.2342(5) 0.3958(5) 0.022(4) Uani 1 1 d U
C3 C 0.4841(14) 0.2705(5) 0.4190(6) 0.035(4) Uani 1 1 d .
H3 H 0.4223 0.2641 0.4427 0.042 Uiso 1 1 calc R
C4 C 0.5135(13) 0.3178(5) 0.4086(5) 0.020(4) Uani 1 1 d U
C5 C 0.4523(14) 0.3572(5) 0.4347(5) 0.017(4) Uani 1 1 d U
C6 C 0.6084(17) 0.3267(6) 0.3753(7) 0.058(5) Uani 1 1 d .
H6 H 0.6328 0.3573 0.3688 0.069 Uiso 1 1 calc R
C7 C 0.6696(16) 0.2883(6) 0.3506(7) 0.054(5) Uani 1 1 d U
H7 H 0.7299 0.2937 0.3258 0.065 Uiso 1 1 calc R
C8 C 0.6372(14) 0.2433(5) 0.3643(6) 0.037(4) Uani 1 1 d U
H8 H 0.6824 0.2184 0.3513 0.044 Uiso 1 1 calc R
C9 C -0.2918(12) 0.4531(4) 0.4954(5) 0.012(3) Uani 1 1 d U
C10 C 0.4732(14) 0.1436(5) 0.5619(6) 0.017(4) Uani 1 1 d U
C11 C 0.5411(12) 0.1826(5) 0.5933(5) 0.015(3) Uani 1 1 d U
C12 C 0.5058(14) 0.2290(5) 0.5814(6) 0.036(4) Uani 1 1 d .
H12 H 0.4379 0.2353 0.5572 0.043 Uiso 1 1 calc R
C13 C 0.5728(12) 0.2650(5) 0.6058(5) 0.014(3) Uani 1 1 d U
C14 C 0.5403(13) 0.3152(5) 0.5915(6) 0.030(4) Uani 1 1 d .
C15 C 0.6727(15) 0.2550(6) 0.6415(6) 0.041(4) Uani 1 1 d U
H15 H 0.7204 0.2796 0.6561 0.049 Uiso 1 1 calc R
C16 C 0.7045(16) 0.2108(6) 0.6562(8) 0.066(6) Uani 1 1 d .
H16 H 0.7682 0.2053 0.6828 0.079 Uiso 1 1 calc R
C17 C 0.6413(15) 0.1738(6) 0.6311(6) 0.044(5) Uani 1 1 d U
H17 H 0.6652 0.1433 0.6393 0.052 Uiso 1 1 calc R
C18 C -0.2911(13) 0.0473(5) 0.5076(6) 0.022(4) Uani 1 1 d U
C19 C 0.1548(11) 0.4391(4) 0.4685(5) 0.004(3) Uani 1 1 d U
C20 C 0.0269(13) 0.4519(5) 0.4475(6) 0.023(4) Uani 1 1 d U
C21 C -0.0736(12) 0.4450(5) 0.4781(5) 0.019(4) Uani 1 1 d U
H21 H -0.0601 0.4292 0.5113 0.023 Uiso 1 1 calc R
C22 C -0.1916(13) 0.4594(5) 0.4640(5) 0.022(4) Uani 1 1 d U
C23 C -0.2087(14) 0.4847(5) 0.4128(5) 0.028(4) Uani 1 1 d U
H23 H -0.2868 0.4943 0.3992 0.034 Uiso 1 1 calc R
C24 C -0.1064(17) 0.4938(6) 0.3852(7) 0.057(5) Uani 1 1 d U
H24 H -0.1174 0.5106 0.3525 0.068 Uiso 1 1 calc R
C25 C 0.0190(14) 0.4795(6) 0.4026(6) 0.045(5) Uani 1 1 d .
H25 H 0.0878 0.4886 0.3843 0.054 Uiso 1 1 calc R
C26 C 0.4335(13) 0.5123(6) 0.3518(6) 0.021(4) Uani 1 1 d U
C27 C 0.4480(13) 0.4871(3) 0.2995(4) 0.057(2) Uani 1 1 d G
C28 C 0.4720(14) 0.4389(3) 0.3000(4) 0.057(2) Uani 1 1 d G
C29 C 0.4920(14) 0.4156(3) 0.2508(4) 0.057(2) Uani 1 1 d G
C30 C 0.4880(13) 0.4403(3) 0.2011(4) 0.057(2) Uani 1 1 d G
C31 C 0.4639(13) 0.4885(3) 0.2006(4) 0.057(2) Uani 1 1 d G
C32 C 0.4439(13) 0.5119(3) 0.2498(4) 0.057(2) Uani 1 1 d G
C33 C 0.1612(12) 0.0588(4) 0.5329(5) 0.006(3) Uani 1 1 d U
C34 C 0.0479(14) 0.0470(5) 0.5517(6) 0.026(4) Uani 1 1 d U
C35 C 0.0485(16) 0.0190(6) 0.5976(7) 0.052(5) Uani 1 1 d .
H35 H 0.1219 0.0111 0.6172 0.062 Uiso 1 1 calc R
C36 C -0.0682(14) 0.0026(6) 0.6138(6) 0.043(5) Uani 1 1 d .
H36 H -0.0692 -0.0175 0.6438 0.052 Uiso 1 1 calc R
C37 C -0.1794(15) 0.0151(5) 0.5872(6) 0.032(4) Uani 1 1 d U
H37 H -0.2540 0.0075 0.6019 0.038 Uiso 1 1 calc R
C38 C -0.1776(13) 0.0389(5) 0.5387(5) 0.016(3) Uani 1 1 d U
C39 C -0.0664(12) 0.0557(4) 0.5229(5) 0.014(3) Uani 1 1 d U
H39 H -0.0667 0.0740 0.4913 0.017 Uiso 1 1 calc R
C40 C 0.4594(11) 0.5137(5) 0.1479(6) 0.012(3) Uani 1 1 d U
Co1 Co 0.43758(15) 0.04508(6) 0.53439(7) 0.0132(7) Uani 1 1 d .
Co2 Co 0.55823(17) 0.08942(6) 0.41980(7) 0.0177(8) Uani 1 1 d .
Co3 Co 0.42760(15) 0.45487(6) 0.46670(7) 0.0144(7) Uani 1 1 d .
Co4 Co 0.58076(16) 0.41126(6) 0.58232(7) 0.0174(7) Uani 1 1 d .
Co5 Co 0.28988(17) 0.13397(7) 0.46335(8) 0.0258(8) Uani 1 1 d .
Co6 Co 0.30223(17) 0.36546(7) 0.53666(8) 0.0279(8) Uani 1 1 d .
O1 O 0.1583(8) 0.0924(3) 0.4951(4) 0.033(3) Uani 1 1 d .
O2 O 0.2618(8) 0.0469(3) 0.5564(3) 0.025(2) Uani 1 1 d U
O3 O 0.4777(9) 0.4940(4) 0.1056(4) 0.035(3) Uani 1 1 d .
O4 O -0.3876(8) 0.0213(3) 0.5126(3) 0.016(2) Uani 1 1 d U
O5 O 0.4086(7) 0.0763(3) 0.4575(3) 0.012(2) Uani 1 1 d .
H5A H 0.3622 0.0534 0.4345 0.014 Uiso 1 1 calc R
O6 O 0.4377(10) 0.5569(3) 0.1519(4) 0.039(3) Uani 1 1 d .
O7 O 0.5766(10) 0.1555(4) 0.3997(4) 0.040(3) Uani 1 1 d .
O8 O 0.4048(12) 0.1818(4) 0.4287(5) 0.066(4) Uani 1 1 d .
O9 O -0.2931(8) 0.0777(3) 0.4675(4) 0.028(3) Uani 1 1 d .
O10 O 0.3784(11) 0.1545(3) 0.5384(4) 0.046(3) Uani 1 1 d .
O11 O 0.5182(8) 0.1033(3) 0.5679(4) 0.029(3) Uani 1 1 d .
O12 O 0.4522(8) 0.4929(3) 0.3944(4) 0.025(2) Uani 1 1 d .
O13 O 0.2476(7) 0.4517(3) 0.4457(3) 0.013(2) Uani 1 1 d U
O14 O 0.1600(9) 0.4070(4) 0.5074(4) 0.049(3) Uani 1 1 d .
O15 O 0.4326(14) 0.3183(5) 0.5686(5) 0.074(4) Uiso 1 1 d .
O16 O 0.6086(9) 0.3458(4) 0.6045(4) 0.031(3) Uani 1 1 d U
O17 O 0.5003(8) 0.3969(3) 0.4331(4) 0.024(2) Uani 1 1 d .
O18 O 0.3578(10) 0.3467(4) 0.4591(4) 0.043(3) Uani 1 1 d .
O19 O -0.3894(8) 0.4786(3) 0.4891(3) 0.009(2) Uani 1 1 d U
O20 O -0.2858(8) 0.4239(3) 0.5364(4) 0.024(2) Uani 1 1 d .
O21 O 0.4186(7) 0.4241(3) 0.5439(3) 0.013(2) Uani 1 1 d U
H21A H 0.3770 0.4468 0.5666 0.016 Uiso 1 1 calc R
O22 O 0.4063(9) 0.5555(3) 0.3467(4) 0.032(3) Uani 1 1 d .
O1W O 0.1563(13) 0.1866(5) 0.4702(6) 0.090(5) Uani 1 1 d .
H1A H 0.0788 0.1789 0.4464 0.108 Uiso 1 1 d R
H1B H 0.1880 0.2174 0.4557 0.108 Uiso 1 1 d R
O2W O 0.2076(14) 0.1189(5) 0.3825(5) 0.083(4) Uani 1 1 d .
H2A H 0.2131 0.0833 0.3747 0.100 Uiso 1 1 d R
H2B H 0.2561 0.1341 0.3532 0.100 Uiso 1 1 d R
O3W O 0.1654(16) 0.3124(5) 0.5314(6) 0.103(5) Uani 1 1 d .
H3A H 0.1012 0.3198 0.5571 0.124 Uiso 1 1 d R
H3B H 0.2069 0.2814 0.5459 0.124 Uiso 1 1 d R
O4W O 0.2558(13) 0.3805(5) 0.6195(5) 0.083(4) Uani 1 1 d .
H4A H 0.2644 0.4157 0.6277 0.100 Uiso 1 1 d R
H4B H 0.3158 0.3647 0.6472 0.100 Uiso 1 1 d R

loop_
_atom_site_aniso_label
_atom_site_aniso_U_11
_atom_site_aniso_U_22
_atom_site_aniso_U_33
_atom_site_aniso_U_23
_atom_site_aniso_U_13
_atom_site_aniso_U_12
C1 0.026(6) 0.025(6) 0.031(5) -0.003(4) 0.007(4) -0.005(5)
C2 0.022(5) 0.017(5) 0.027(5) 0.002(4) 0.004(4) 0.003(4)
C3 0.035(10) 0.034(11) 0.035(9) 0.001(8) 0.003(8) -0.008(9)
C4 0.020(5) 0.018(5) 0.024(5) 0.004(4) 0.006(4) 0.001(4)
C5 0.015(5) 0.017(5) 0.019(5) -0.004(4) 0.002(4) 0.000(4)
C6 0.071(14) 0.024(11) 0.081(14) -0.004(10) 0.023(12) -0.021(10)
C7 0.052(6) 0.053(7) 0.059(6) 0.003(5) 0.014(5) -0.002(5)
C8 0.039(6) 0.030(6) 0.042(6) -0.002(4) 0.008(4) 0.001(4)
C9 0.008(5) 0.008(5) 0.020(5) 0.003(4) 0.003(4) 0.004(4)
C10 0.012(5) 0.015(5) 0.023(5) -0.001(4) -0.006(4) -0.001(4)
C11 0.015(5) 0.011(5) 0.019(5) 0.003(4) -0.004(4) -0.007(4)
C12 0.034(10) 0.035(11) 0.038(10) -0.007(8) -0.010(8) 0.002(9)
C13 0.014(5) 0.010(5) 0.019(5) 0.001(4) 0.000(4) -0.004(4)
C14 0.018(9) 0.027(11) 0.044(10) -0.015(8) -0.004(8) 0.002(8)
C15 0.043(6) 0.035(6) 0.043(6) -0.002(4) 0.000(4) -0.001(5)
C16 0.039(12) 0.043(13) 0.110(17) 0.009(11) -0.046(12) 0.009(10)
C17 0.046(6) 0.037(6) 0.048(6) 0.003(5) 0.001(5) 0.000(5)
C18 0.019(5) 0.019(5) 0.028(5) 0.001(4) 0.004(4) -0.004(4)
C19 0.004(3) 0.005(3) 0.003(3) 0.001(2) 0.001(2) 0.000(2)
C20 0.025(5) 0.022(5) 0.024(5) 0.001(4) 0.007(4) 0.001(4)
C21 0.018(5) 0.020(5) 0.019(5) 0.005(4) -0.004(4) 0.003(4)
C22 0.022(4) 0.022(4) 0.023(4) 0.000(2) 0.001(2) 0.001(2)
C23 0.028(6) 0.034(6) 0.024(5) 0.003(4) 0.006(4) 0.001(4)
C24 0.056(7) 0.060(7) 0.054(6) 0.007(5) 0.001(5) 0.002(5)
C25 0.011(9) 0.069(13) 0.055(11) 0.029(10) 0.007(8) 0.014(9)
C26 0.022(5) 0.020(5) 0.022(5) 0.001(4) 0.002(4) -0.001(4)
C27 0.102(6) 0.025(4) 0.043(4) 0.000(3) 0.004(5) -0.002(5)
C28 0.102(6) 0.025(4) 0.043(4) 0.000(3) 0.004(5) -0.002(5)
C29 0.102(6) 0.025(4) 0.043(4) 0.000(3) 0.004(5) -0.002(5)
C30 0.102(6) 0.025(4) 0.043(4) 0.000(3) 0.004(5) -0.002(5)
C31 0.102(6) 0.025(4) 0.043(4) 0.000(3) 0.004(5) -0.002(5)
C32 0.102(6) 0.025(4) 0.043(4) 0.000(3) 0.004(5) -0.002(5)
C33 0.006(4) 0.008(4) 0.005(3) 0.000(2) 0.001(2) 0.002(2)
C34 0.028(6) 0.023(5) 0.026(5) 0.002(4) -0.005(4) -0.005(4)
C35 0.043(13) 0.062(13) 0.046(11) 0.004(10) -0.025(10) 0.003(10)
C36 0.015(10) 0.079(14) 0.036(10) 0.022(9) 0.006(8) -0.007(9)
C37 0.032(4) 0.033(4) 0.032(4) 0.001(2) 0.001(2) -0.001(2)
C38 0.020(5) 0.017(5) 0.013(5) 0.003(4) 0.003(4) -0.004(4)
C39 0.015(5) 0.014(5) 0.014(5) 0.002(4) 0.006(4) 0.003(4)
C40 0.011(5) 0.011(5) 0.014(5) -0.002(4) 0.005(4) 0.001(4)
Co1 0.0074(13) 0.0092(13) 0.0231(13) -0.0014(9) 0.0004(9) -0.0005(9)
Co2 0.0177(13) 0.0098(14) 0.0263(13) -0.0001(9) 0.0056(9) -0.0018(9)
Co3 0.0048(13) 0.0113(13) 0.0270(13) 0.0012(9) 0.0002(9) 0.0016(9)
Co4 0.0153(13) 0.0110(13) 0.0254(13) -0.0008(9) -0.0034(9) 0.0010(9)
Co5 0.0167(13) 0.0189(14) 0.0420(14) 0.0100(10) 0.0036(10) 0.0000(10)
Co6 0.0164(13) 0.0218(14) 0.0453(15) 0.0132(10) -0.0001(11) -0.0045(10)
O1 0.013(6) 0.039(7) 0.046(6) -0.006(6) 0.007(5) -0.015(5)
O2 0.019(4) 0.026(4) 0.030(4) 0.000(3) 0.000(4) 0.003(4)
O3 0.031(6) 0.045(7) 0.025(6) -0.010(6) -0.014(5) -0.004(5)
O4 0.008(4) 0.018(4) 0.022(4) -0.001(3) 0.001(3) -0.004(3)
O5 0.014(5) 0.010(5) 0.011(5) 0.001(4) -0.002(4) -0.005(4)
O6 0.064(8) 0.021(7) 0.032(6) 0.006(5) 0.009(5) -0.001(6)
O7 0.043(7) 0.023(7) 0.056(7) 0.000(5) 0.017(6) -0.013(6)
O8 0.068(9) 0.034(8) 0.102(10) 0.005(7) 0.046(8) -0.008(7)
O9 0.026(6) 0.025(6) 0.034(6) 0.000(5) 0.004(5) -0.004(5)
O10 0.054(8) 0.020(7) 0.060(7) -0.016(5) -0.019(7) 0.012(6)
O11 0.030(6) 0.028(7) 0.029(6) -0.002(5) 0.001(5) -0.008(5)
O12 0.024(6) 0.032(6) 0.020(6) 0.008(5) 0.004(5) -0.003(5)
O13 0.010(4) 0.009(4) 0.020(4) 0.002(3) 0.004(3) -0.002(3)
O14 0.013(6) 0.069(9) 0.066(8) 0.008(7) 0.014(5) 0.008(6)
O16 0.030(3) 0.029(3) 0.032(3) 0.0000(19) -0.0005(19) 0.000(2)
O17 0.029(6) 0.007(6) 0.036(6) 0.003(5) 0.008(5) 0.010(5)
O18 0.039(7) 0.034(7) 0.058(7) -0.008(6) 0.014(6) -0.016(6)
O19 0.008(3) 0.008(3) 0.011(3) -0.0007(18) 0.0015(18) 0.0022(19)
O20 0.009(5) 0.018(6) 0.044(6) 0.001(5) 0.002(5) 0.008(5)
O21 0.006(4) 0.012(4) 0.022(4) -0.004(3) -0.002(3) 0.004(3)
O22 0.056(7) 0.017(7) 0.024(6) -0.006(5) 0.008(5) -0.005(5)
O1W 0.086(10) 0.086(11) 0.100(11) 0.027(9) 0.020(9) 0.035(9)
O2W 0.110(12) 0.081(10) 0.057(8) 0.010(7) -0.011(8) 0.023(9)
O3W 0.149(15) 0.054(10) 0.112(12) 0.015(9) 0.043(11) -0.026(10)
O4W 0.081(10) 0.090(11) 0.077(9) 0.006(8) -0.005(8) -0.010(9)

loop_
_atom_type_symbol
_atom_type_description
_atom_type_scat_dispersion_real
_atom_type_scat_dispersion_imag
_atom_type_scat_source
C C 0.0033 0.0016 'International Tables Vol C Tables 4.2.6.8 and 6.1.1.4'
H H 0.0000 0.0000 'International Tables Vol C Tables 4.2.6.8 and 6.1.1.4'
N N 0.0061 0.0033 'International Tables Vol C Tables 4.2.6.8 and 6.1.1.4'
O O 0.0106 0.0060 'International Tables Vol C Tables 4.2.6.8 and 6.1.1.4'
Co Co 0.3494 0.9721 'International Tables Vol C Tables 4.2.6.8 and 6.1.1.4'

loop_
_geom_angle_atom_site_label_1
_geom_angle_atom_site_label_2
_geom_angle_atom_site_label_3
_geom_angle
_geom_angle_site_symmetry_1
_geom_angle_site_symmetry_3
O7 C1 O8 126.7(15) . .
O7 C1 C2 118.5(15) . .
O8 C1 C2 114.4(15) . .
C8 C2 C3 118.8(14) . .
C8 C2 C1 120.7(14) . .
C3 C2 C1 120.4(14) . .
C2 C3 C4 122.7(14) . .
C6 C4 C3 118.0(14) . .
C6 C4 C5 119.1(14) . .
C3 C4 C5 122.8(13) . .
O18 C5 O17 126.0(13) . .
O18 C5 C4 115.1(14) . .
O17 C5 C4 118.8(13) . .
C4 C6 C7 119.3(15) . .
C8 C7 C6 118.7(16) . .
C2 C8 C7 122.1(15) . .
O19 C9 O20 117.2(11) . .
O19 C9 C22 122.0(12) . .
O20 C9 C22 120.4(12) . .
O10 C10 O11 128.0(14) . .
O10 C10 C11 115.3(14) . .
O11 C10 C11 116.4(13) . .
C12 C11 C17 119.5(13) . .
C12 C11 C10 118.3(12) . .
C17 C11 C10 122.1(13) . .
C13 C12 C11 119.3(13) . .
C15 C13 C12 119.4(13) . .
C15 C13 C14 120.3(13) . .
C12 C13 C14 120.2(12) . .
O16 C14 O15 127.9(15) . .
O16 C14 C13 120.8(13) . .
O15 C14 C13 111.2(13) . .
C16 C15 C13 122.6(15) . .
C15 C16 C17 119.2(15) . .
C16 C17 C11 119.7(15) . .
O4 C18 O9 118.5(12) . .
O4 C18 C38 121.8(13) . .
O9 C18 C38 118.9(12) . .
O13 C19 O14 122.0(11) . .
O13 C19 C20 122.6(11) . .
O14 C19 C20 114.5(11) . .
C25 C20 C21 121.0(13) . .
C25 C20 C19 115.6(12) . .
C21 C20 C19 121.9(12) . .
C20 C21 C22 125.5(12) . .
C21 C22 C9 125.3(12) . .
C21 C22 C23 115.8(13) . .
C9 C22 C23 118.8(13) . .
C24 C23 C22 117.5(14) . .
C23 C24 C25 125.1(16) . .
C20 C25 C24 114.4(14) . .
O12 C26 O22 124.4(13) . .
O12 C26 C27 120.4(14) . .
O22 C26 C27 115.2(13) . .
C28 C27 C32 120.0 . .
C28 C27 C26 120.1(9) . .
C32 C27 C26 119.9(9) . .
C29 C28 C27 120.0 . .
C28 C29 C30 120.0 . .
C29 C30 C31 120.0 . .
C32 C31 C30 120.0 . .
C32 C31 C40 120.9(9) . .
C30 C31 C40 119.1(9) . .
C27 C32 C31 120.0 . .
O2 C33 O1 119.8(11) . .
O2 C33 C34 123.4(12) . .
O1 C33 C34 115.2(12) . .
C35 C34 C33 117.1(14) . .
C35 C34 C39 118.0(14) . .
C33 C34 C39 124.2(12) . .
C34 C35 C36 117.3(14) . .
C37 C36 C35 123.1(14) . .
C38 C37 C36 118.5(14) . .
C39 C38 C37 118.6(13) . .
C39 C38 C18 122.3(12) . .
C37 C38 C18 119.1(13) . .
C38 C39 C34 123.7(12) . .
O3 C40 O6 124.4(12) . .
O3 C40 C31 121.3(13) . .
O6 C40 C31 114.2(12) . .
O2 Co1 O11 105.2(4) . .
O2 Co1 O5 97.9(3) . .
O11 Co1 O5 92.7(4) . .
O2 Co1 O3 86.7(4) . 4_566
O11 Co1 O3 92.5(4) . 4_566
O5 Co1 O3 171.9(4) . 4_566
O2 Co1 O4 162.7(4) . 1_655
O11 Co1 O4 89.8(4) . 1_655
O5 Co1 O4 89.9(3) . 1_655
O3 Co1 O4 83.9(4) 4_566 1_655
O2 Co1 O4 87.5(3) . 3_556
O11 Co1 O4 167.2(4) . 3_556
O5 Co1 O4 83.6(3) . 3_556
O3 Co1 O4 90.1(3) 4_566 3_556
O4 Co1 O4 78.0(4) 1_655 3_556
O5 Co2 O9 111.4(4) . 1_655
O5 Co2 O7 113.7(4) . .
O9 Co2 O7 102.8(4) 1_655 .
O5 Co2 O6 113.0(4) . 2_645
O9 Co2 O6 112.3(4) 1_655 2_645
O7 Co2 O6 102.9(4) . 2_645
O13 Co3 O17 104.9(4) . .
O13 Co3 O21 96.4(3) . .
O17 Co3 O21 93.5(3) . .
O13 Co3 O12 89.0(3) . .
O17 Co3 O12 90.7(4) . .
O21 Co3 O12 172.1(3) . .
O13 Co3 O19 164.1(3) . 1_655
O17 Co3 O19 89.2(3) . 1_655
O21 Co3 O19 90.0(3) . 1_655
O12 Co3 O19 83.3(3) . 1_655
O13 Co3 O19 87.4(3) . 3_566
O17 Co3 O19 167.6(4) . 3_566
O21 Co3 O19 84.5(3) . 3_566
O12 Co3 O19 90.0(3) . 3_566
O19 Co3 O19 78.7(3) 1_655 3_566
O20 Co4 O16 103.4(4) 1_655 .
O20 Co4 O21 111.6(4) 1_655 .
O16 Co4 O21 115.1(4) . .
O20 Co4 O22 114.0(4) 1_655 3_666
O16 Co4 O22 102.6(4) . 3_666
O21 Co4 O22 109.8(4) . 3_666
O1 Co5 O8 172.8(4) . .
O1 Co5 O10 97.1(4) . .
O8 Co5 O10 85.3(5) . .
O1 Co5 O5 90.7(3) . .
O8 Co5 O5 96.1(4) . .
O10 Co5 O5 91.8(4) . .
O1 Co5 O1W 83.6(5) . .
O8 Co5 O1W 89.6(5) . .
O10 Co5 O1W 90.5(5) . .
O5 Co5 O1W 174.1(5) . .
O1 Co5 O2W 88.4(5) . .
O8 Co5 O2W 89.0(6) . .
O10 Co5 O2W 174.2(5) . .
O5 Co5 O2W 90.0(4) . .
O1W Co5 O2W 88.2(5) . .
O14 Co6 O15 174.0(5) . .
O14 Co6 O18 95.1(4) . .
O15 Co6 O18 86.8(5) . .
O14 Co6 O21 89.9(4) . .
O15 Co6 O21 95.7(5) . .
O18 Co6 O21 94.4(4) . .
O14 Co6 O3W 83.5(6) . .
O15 Co6 O3W 90.7(6) . .
O18 Co6 O3W 90.1(5) . .
O21 Co6 O3W 172.4(5) . .
O14 Co6 O4W 89.7(5) . .
O15 Co6 O4W 88.4(5) . .
O18 Co6 O4W 175.1(5) . .
O21 Co6 O4W 86.3(4) . .
O3W Co6 O4W 89.8(6) . .
C33 O1 Co5 134.1(8) . .
C33 O2 Co1 134.4(8) . .
C40 O3 Co1 158.1(9) . 4_565
C18 O4 Co1 125.4(8) . 1_455
C18 O4 Co1 127.1(8) . 3_556
Co1 O4 Co1 102.0(4) 1_455 3_556
Co2 O5 Co1 115.1(4) . .
Co2 O5 Co5 114.3(4) . .
Co1 O5 Co5 109.5(4) . .
C40 O6 Co2 112.1(9) . 2_655
C1 O7 Co2 126.1(10) . .
C1 O8 Co5 142.9(11) . .
C18 O9 Co2 122.2(9) . 1_455
C10 O10 Co5 133.0(10) . .
C10 O11 Co1 123.6(9) . .
C26 O12 Co3 162.6(9) . .
C19 O13 Co3 135.4(8) . .
C19 O14 Co6 130.9(8) . .
C14 O15 Co6 143.1(12) . .
C14 O16 Co4 123.6(10) . .
C5 O17 Co3 123.8(9) . .
C5 O18 Co6 131.2(9) . .
C9 O19 Co3 126.5(7) . 1_455
C9 O19 Co3 126.9(7) . 3_566
Co3 O19 Co3 101.3(3) 1_455 3_566
C9 O20 Co4 124.5(8) . 1_455
Co4 O21 Co3 114.6(4) . .
Co4 O21 Co6 113.7(4) . .
Co3 O21 Co6 108.9(4) . .
C26 O22 Co4 112.3(9) . 3_666

loop_
_geom_bond_atom_site_label_1
_geom_bond_atom_site_label_2
_geom_bond_distance
_geom_bond_site_symmetry_2
C1 O7 1.175(18) .
C1 O8 1.247(19) .
C1 C2 1.48(2) .
C2 C8 1.35(2) .
C2 C3 1.35(2) .
C3 C4 1.42(2) .
C4 C6 1.37(2) .
C4 C5 1.47(2) .
C5 O18 1.253(17) .
C5 O17 1.249(16) .
C6 C7 1.43(2) .
C7 C8 1.38(2) .
C9 O19 1.284(14) .
C9 O20 1.302(15) .
C9 C22 1.378(19) .
C10 O10 1.184(17) .
C10 O11 1.256(17) .
C10 C11 1.52(2) .
C11 C12 1.41(2) .
C11 C17 1.40(2) .
C12 C13 1.373(19) .
C13 C15 1.37(2) .
C13 C14 1.51(2) .
C14 O16 1.175(16) .
C14 O15 1.264(18) .
C15 C16 1.35(2) .
C16 C17 1.38(2) .
C18 O4 1.294(15) .
C18 O9 1.307(16) .
C18 C38 1.423(19) .
C19 O13 1.231(14) .
C19 O14 1.319(15) .
C19 C20 1.492(19) .
C20 C25 1.35(2) .
C20 C21 1.372(19) .
C21 C22 1.365(19) .
C22 C23 1.445(19) .
C23 C24 1.36(2) .
C24 C25 1.46(2) .
C26 O12 1.184(16) .
C26 O22 1.273(17) .
C26 C27 1.482(17) .
C27 C28 1.402(7) .
C27 C32 1.402(7) .
C28 C29 1.402(7) .
C29 C30 1.402(7) .
C30 C31 1.402(7) .
C31 C32 1.402(7) .
C31 C40 1.470(16) .
C33 O2 1.245(14) .
C33 O1 1.329(15) .
C33 C34 1.379(19) .
C34 C35 1.37(2) .
C34 C39 1.406(19) .
C35 C36 1.43(2) .
C36 C37 1.38(2) .
C37 C38 1.366(18) .
C38 C39 1.374(18) .
C40 O3 1.203(15) .
C40 O6 1.263(16) .
Co1 O2 2.010(9) .
Co1 O11 2.028(9) .
Co1 O5 2.082(8) .
Co1 O3 2.087(10) 4_566
Co1 O4 2.111(8) 1_655
Co1 O4 2.265(8) 3_556
Co2 O5 1.949(8) .
Co2 O9 1.953(9) 1_655
Co2 O7 1.967(10) .
Co2 O6 1.982(9) 2_645
Co3 O13 1.986(8) .
Co3 O17 2.032(8) .
Co3 O21 2.084(8) .
Co3 O12 2.102(9) .
Co3 O19 2.132(8) 1_655
Co3 O19 2.239(8) 3_566
Co4 O20 1.917(9) 1_655
Co4 O16 1.966(10) .
Co4 O21 1.972(8) .
Co4 O22 1.971(9) 3_666
Co5 O1 2.045(9) .
Co5 O8 2.066(12) .
Co5 O10 2.096(10) .
Co5 O5 2.102(8) .
Co5 O1W 2.102(13) .
Co5 O2W 2.154(12) .
Co6 O14 2.038(10) .
Co6 O15 2.069(15) .
Co6 O18 2.090(11) .
Co6 O21 2.099(8) .
Co6 O3W 2.119(15) .
Co6 O4W 2.154(13) .
O3 Co1 2.087(10) 4_565
O4 Co1 2.111(8) 1_455
O4 Co1 2.265(8) 3_556
O6 Co2 1.982(9) 2_655
O9 Co2 1.953(9) 1_455
O19 Co3 2.132(8) 1_455
O19 Co3 2.239(8) 3_566
O20 Co4 1.917(9) 1_455
O22 Co4 1.971(9) 3_666
